data_7002117
loop_
_publ_author_name
'Arnold, Polly L.'
'Casely, Ian J.'
'Turner, Zo\"e R.'
'Bellabarba, Ronan'
'Tooze, Robert B.'

_publ_section_title
;
 Magnesium and zinc complexes of functionalised, saturated
 N-heterocyclic carbene ligands: carbene lability and
 functionalisation, and lactide polymerisation catalysis
;
_journal_issue 35
_journal_name_full 'Dalton Transactions'
_journal_page_first 7236
_journal_paper_doi 10.1039/b907034f
_journal_year 2009
_chemical_formula_moiety 'C32 H74 Mg2 N6 O2 Si4, C6 H6'
_chemical_formula_sum 'C38 H80 Mg2 N6 O2 Si4'
_chemical_formula_weight 814.06
_chemical_name_systematic
;
?
;
_space_group_IT_number 2
_symmetry_cell_setting triclinic
_symmetry_space_group_name_Hall '-P 1'
_symmetry_space_group_name_H-M 'P -1'
_atom_sites_solution_hydrogens geom
_atom_sites_solution_primary direct
_atom_sites_solution_secondary difmap
_audit_creation_method SHELXL-97
_cell_angle_alpha 111.934(3)
_cell_angle_beta 103.197(3)
_cell_angle_gamma 96.862(3)
_cell_formula_units_Z 1
_cell_length_a 10.0920(18)
_cell_length_b 11.541(2)
_cell_length_c 11.960(3)
_cell_measurement_reflns_used 4308
_cell_measurement_temperature 93(2)
_cell_measurement_theta_max 28.2689
_cell_measurement_theta_min 1.9531
_cell_volume 1225.3(4)
_computing_cell_refinement 'CrystalClear (Rigaku Inc., 2007)'
_computing_data_collection 'CrystalClear (Rigaku Inc., 2007)'
_computing_data_reduction 'CrystalClear (Rigaku Inc., 2007)'
_computing_molecular_graphics 'ORTEP (Farrugia, 1997)'
_computing_publication_material 'enCIFer (Allen et al., 2004)'
_computing_structure_refinement 'SHELXL-97 (Sheldrick, 1997)'
_computing_structure_solution 'SIR-92 (Giacovazzo, 1994)'
_diffrn_ambient_temperature 93(2)
_diffrn_measured_fraction_theta_full 'ACTA 50'
_diffrn_measured_fraction_theta_max 0.968
_diffrn_measurement_device_type 'AFC7/Mercury CCD detector'
_diffrn_measurement_method dtprofit.ref
_diffrn_radiation_monochromator Confocal
_diffrn_radiation_source 'Rotating anode'
_diffrn_radiation_type MoK\a
_diffrn_radiation_wavelength 0.71073
_diffrn_reflns_av_R_equivalents 0.0321
_diffrn_reflns_av_sigmaI/netI 0.0578
_diffrn_reflns_limit_h_max 11
_diffrn_reflns_limit_h_min -11
_diffrn_reflns_limit_k_max 11
_diffrn_reflns_limit_k_min -13
_diffrn_reflns_limit_l_max 14
_diffrn_reflns_limit_l_min -12
_diffrn_reflns_number 7882
_diffrn_reflns_theta_full 'ACTA 50'
_diffrn_reflns_theta_max 25.35
_diffrn_reflns_theta_min 1.95
_exptl_absorpt_coefficient_mu 0.183
_exptl_absorpt_correction_T_max 0.98
_exptl_absorpt_correction_T_min 0.8928
_exptl_absorpt_correction_type multi-scan
_exptl_absorpt_process_details SADABS
_exptl_crystal_colour colourless
_exptl_crystal_density_diffrn 1.103
_exptl_crystal_density_method 'not measured'
_exptl_crystal_description prism
_exptl_crystal_F_000 446
_exptl_crystal_size_max 0.1
_exptl_crystal_size_mid 0.1
_exptl_crystal_size_min 0.1
_refine_diff_density_max 0.253
_refine_diff_density_min -0.325
_refine_diff_density_rms 0.052
_refine_ls_extinction_method none
_refine_ls_goodness_of_fit_ref 1.074
_refine_ls_hydrogen_treatment riding
_refine_ls_matrix_type full
_refine_ls_number_parameters 245
_refine_ls_number_reflns 4343
_refine_ls_number_restraints 0
_refine_ls_restrained_S_all 1.074
_refine_ls_R_factor_all 0.0514
_refine_ls_R_factor_gt 0.0432
_refine_ls_shift/su_max 0.001
_refine_ls_shift/su_mean 0.000
_refine_ls_structure_factor_coef Fsqd
_refine_ls_weighting_details 'calc w=1/[\s^2^(Fo^2^)+(0.0507P)^2^+0.0423P] where P=(Fo^2^+2Fc^2^)/3'
_refine_ls_weighting_scheme calc
_refine_ls_wR_factor_gt 0.1014
_refine_ls_wR_factor_ref 0.1082
_reflns_number_gt 3675
_reflns_number_total 4343
_reflns_threshold_expression >2sigma(I)
_cod_data_source_file b907034f.txt
_cod_data_source_block paed4
_cod_depositor_comments
;
The following automatic conversions were performed:
'_exptl_absorpt_correction_type' value 'Multi-scan' changed to
'multi-scan' according to
'/home/saulius/struct/CIF-dictionaries/cif_core.dic' dictionary named
'cif_core.dic' version 2.4.1 from 2010-06-29.

Automatic conversion script
Id: cif_fix_enum 1527 2010-12-29 10:47:43Z saulius 
;
_cod_database_code 7002117

loop_
_symmetry_equiv_pos_as_xyz
'x, y, z'
'-x, -y, -z'

loop_
_atom_site_label
_atom_site_type_symbol
_atom_site_fract_x
_atom_site_fract_y
_atom_site_fract_z
_atom_site_U_iso_or_equiv
_atom_site_adp_type
_atom_site_occupancy
_atom_site_symmetry_multiplicity
_atom_site_calc_flag
_atom_site_refinement_flags
_atom_site_disorder_assembly
_atom_site_disorder_group
C1 C 0.54934(18) 0.78563(16) 0.28532(17) 0.0203(4) Uani 1 1 d . . .
C2 C 0.4547(2) 0.76673(18) 0.06679(18) 0.0290(5) Uani 1 1 d . . .
H2 H 0.3856 0.8120 0.1026 0.035 Uiso 1 1 calc R . .
C3 C 0.3769(2) 0.63077(19) -0.02838(19) 0.0344(5) Uani 1 1 d . . .
H3A H 0.4417 0.5860 -0.0682 0.052 Uiso 1 1 calc R . .
H3B H 0.3005 0.6349 -0.0932 0.052 Uiso 1 1 calc R . .
H3C H 0.3387 0.5843 0.0152 0.052 Uiso 1 1 calc R . .
C4 C 0.5161(3) 0.8392(2) -0.0001(2) 0.0446(6) Uani 1 1 d . . .
H4A H 0.5683 0.9254 0.0617 0.067 Uiso 1 1 calc R . .
H4B H 0.4404 0.8459 -0.0636 0.067 Uiso 1 1 calc R . .
H4C H 0.5791 0.7929 -0.0413 0.067 Uiso 1 1 calc R . .
C5 C 0.6958(2) 0.7326(2) 0.15560(19) 0.0311(5) Uani 1 1 d . . .
H5A H 0.7557 0.8022 0.1482 0.037 Uiso 1 1 calc R . .
H5B H 0.6806 0.6516 0.0805 0.037 Uiso 1 1 calc R . .
C6 C 0.7594(2) 0.7186(2) 0.27628(19) 0.0333(5) Uani 1 1 d . . .
H6A H 0.7603 0.6280 0.2597 0.040 Uiso 1 1 calc R . .
H6B H 0.8558 0.7716 0.3193 0.040 Uiso 1 1 calc R . .
C7 C 0.68378(19) 0.76787(16) 0.47647(17) 0.0218(4) Uani 1 1 d . . .
H7A H 0.7619 0.7271 0.4951 0.026 Uiso 1 1 calc R . .
H7B H 0.5982 0.7159 0.4764 0.026 Uiso 1 1 calc R . .
C8 C 0.71446(17) 0.90281(17) 0.58197(17) 0.0221(4) Uani 1 1 d . . .
C9 C 0.84968(18) 0.98549(18) 0.5904(2) 0.0291(5) Uani 1 1 d . . .
H9A H 0.8425 0.9896 0.5089 0.044 Uiso 1 1 calc R . .
H9B H 0.9283 0.9477 0.6120 0.044 Uiso 1 1 calc R . .
H9C H 0.8649 1.0722 0.6558 0.044 Uiso 1 1 calc R . .
C10 C 0.7269(2) 0.8875(2) 0.70507(19) 0.0329(5) Uani 1 1 d . . .
H10A H 0.7411 0.9717 0.7741 0.049 Uiso 1 1 calc R . .
H10B H 0.8065 0.8495 0.7231 0.049 Uiso 1 1 calc R . .
H10C H 0.6410 0.8314 0.6970 0.049 Uiso 1 1 calc R . .
C11 C 0.3331(2) 0.88986(19) 0.67982(18) 0.0307(5) Uani 1 1 d . . .
H11A H 0.4331 0.9110 0.6889 0.046 Uiso 1 1 calc R . .
H11B H 0.3207 0.8886 0.7583 0.046 Uiso 1 1 calc R . .
H11C H 0.2888 0.9545 0.6617 0.046 Uiso 1 1 calc R . .
C12 C 0.3208(2) 0.6057(2) 0.5958(2) 0.0390(5) Uani 1 1 d . . .
H12A H 0.2786 0.5200 0.5280 0.059 Uiso 1 1 calc R . .
H12B H 0.2979 0.6101 0.6724 0.059 Uiso 1 1 calc R . .
H12C H 0.4225 0.6229 0.6125 0.059 Uiso 1 1 calc R . .
C13 C 0.0619(2) 0.7061(2) 0.5439(2) 0.0329(5) Uani 1 1 d . . .
H13A H 0.0175 0.7606 0.5082 0.049 Uiso 1 1 calc R . .
H13B H 0.0560 0.7300 0.6301 0.049 Uiso 1 1 calc R . .
H13C H 0.0138 0.6161 0.4920 0.049 Uiso 1 1 calc R . .
C14 C 0.3233(2) 0.49386(18) 0.2145(2) 0.0316(5) Uani 1 1 d . . .
H14A H 0.4061 0.5461 0.2128 0.047 Uiso 1 1 calc R . .
H14B H 0.2758 0.4268 0.1297 0.047 Uiso 1 1 calc R . .
H14C H 0.3515 0.4541 0.2729 0.047 Uiso 1 1 calc R . .
C15 C 0.0468(2) 0.48116(18) 0.25708(19) 0.0342(5) Uani 1 1 d . . .
H15A H 0.0756 0.4428 0.3167 0.051 Uiso 1 1 calc R . .
H15B H 0.0111 0.4135 0.1711 0.051 Uiso 1 1 calc R . .
H15C H -0.0268 0.5261 0.2776 0.051 Uiso 1 1 calc R . .
C16 C 0.1294(2) 0.65945(19) 0.14699(18) 0.0315(5) Uani 1 1 d . . .
H16A H 0.0461 0.6908 0.1616 0.047 Uiso 1 1 calc R . .
H16B H 0.1044 0.5898 0.0624 0.047 Uiso 1 1 calc R . .
H16C H 0.2002 0.7296 0.1537 0.047 Uiso 1 1 calc R . .
C100 C 0.9072(2) 0.9922(2) 0.0658(2) 0.0431(6) Uani 1 1 d . . .
H100 H 0.8434 0.9868 0.1120 0.052 Uiso 1 1 calc R . .
C101 C 0.9609(2) 0.8882(2) 0.0121(2) 0.0421(6) Uani 1 1 d . . .
H101 H 0.9331 0.8108 0.0201 0.051 Uiso 1 1 calc R . .
C102 C 0.9455(2) 1.1042(2) 0.0531(2) 0.0404(5) Uani 1 1 d . . .
H102 H 0.9072 1.1757 0.0893 0.048 Uiso 1 1 calc R . .
N1 N 0.66465(15) 0.76545(14) 0.35052(14) 0.0218(3) Uani 1 1 d . . .
N2 N 0.56199(15) 0.76449(14) 0.17099(14) 0.0241(4) Uani 1 1 d . . .
N3 N 0.27827(14) 0.72362(13) 0.41103(14) 0.0200(3) Uani 1 1 d . . .
O1 O 0.60058(11) 0.95978(11) 0.55615(11) 0.0196(3) Uani 1 1 d . . .
Mg1 Mg 0.42212(6) 0.86670(5) 0.41702(5) 0.01822(16) Uani 1 1 d . . .
Si1 Si 0.25064(5) 0.72845(5) 0.54709(5) 0.02077(15) Uani 1 1 d . . .
Si2 Si 0.20118(5) 0.59831(5) 0.26827(5) 0.02162(15) Uani 1 1 d . . .

loop_
_atom_site_aniso_label
_atom_site_aniso_U_11
_atom_site_aniso_U_22
_atom_site_aniso_U_33
_atom_site_aniso_U_23
_atom_site_aniso_U_13
_atom_site_aniso_U_12
C1 0.0239(10) 0.0116(9) 0.0193(10) 0.0020(7) 0.0047(8) 0.0008(7)
C2 0.0370(11) 0.0241(10) 0.0190(10) 0.0046(8) 0.0037(9) 0.0059(9)
C3 0.0401(12) 0.0293(11) 0.0227(11) 0.0031(9) 0.0062(9) 0.0005(9)
C4 0.0684(16) 0.0303(12) 0.0259(12) 0.0119(10) 0.0033(11) -0.0017(11)
C5 0.0330(11) 0.0293(11) 0.0304(12) 0.0066(9) 0.0179(9) 0.0079(9)
C6 0.0319(11) 0.0345(12) 0.0322(12) 0.0070(10) 0.0155(9) 0.0142(9)
C7 0.0222(9) 0.0183(9) 0.0250(10) 0.0089(8) 0.0064(8) 0.0065(7)
C8 0.0191(9) 0.0188(9) 0.0242(10) 0.0062(8) 0.0023(8) 0.0063(7)
C9 0.0193(10) 0.0222(10) 0.0382(12) 0.0066(9) 0.0047(8) 0.0050(8)
C10 0.0355(11) 0.0353(12) 0.0245(11) 0.0110(9) 0.0021(9) 0.0138(9)
C11 0.0363(11) 0.0297(11) 0.0206(11) 0.0056(9) 0.0092(9) 0.0023(9)
C12 0.0498(13) 0.0328(12) 0.0376(14) 0.0186(11) 0.0104(11) 0.0124(10)
C13 0.0322(11) 0.0307(11) 0.0335(12) 0.0089(9) 0.0148(9) 0.0040(9)
C14 0.0399(12) 0.0199(10) 0.0298(12) 0.0038(9) 0.0127(9) 0.0054(9)
C15 0.0381(12) 0.0233(11) 0.0280(12) 0.0014(9) 0.0062(9) -0.0028(9)
C16 0.0319(11) 0.0299(11) 0.0231(11) 0.0065(9) 0.0014(9) 0.0006(9)
C100 0.0411(13) 0.0429(14) 0.0442(14) 0.0173(12) 0.0161(11) 0.0007(11)
C101 0.0474(13) 0.0305(12) 0.0459(15) 0.0189(11) 0.0082(11) -0.0004(10)
C102 0.0401(13) 0.0297(12) 0.0410(14) 0.0088(10) 0.0043(11) 0.0057(10)
N1 0.0228(8) 0.0191(8) 0.0229(9) 0.0059(7) 0.0090(7) 0.0074(6)
N2 0.0271(8) 0.0228(8) 0.0190(9) 0.0045(7) 0.0078(7) 0.0057(7)
N3 0.0187(7) 0.0175(8) 0.0197(8) 0.0039(6) 0.0055(6) 0.0022(6)
O1 0.0179(6) 0.0169(6) 0.0203(7) 0.0047(5) 0.0033(5) 0.0056(5)
Mg1 0.0187(3) 0.0142(3) 0.0170(3) 0.0025(2) 0.0038(2) 0.0026(2)
Si1 0.0239(3) 0.0174(3) 0.0195(3) 0.0062(2) 0.0064(2) 0.0044(2)
Si2 0.0244(3) 0.0156(3) 0.0190(3) 0.0025(2) 0.0053(2) 0.0010(2)

loop_
_atom_type_symbol
_atom_type_description
_atom_type_scat_dispersion_real
_atom_type_scat_dispersion_imag
_atom_type_scat_source
C C 0.0033 0.0016 'International Tables Vol C Tables 4.2.6.8 and 6.1.1.4'
H H 0.0000 0.0000 'International Tables Vol C Tables 4.2.6.8 and 6.1.1.4'
N N 0.0061 0.0033 'International Tables Vol C Tables 4.2.6.8 and 6.1.1.4'
O O 0.0106 0.0060 'International Tables Vol C Tables 4.2.6.8 and 6.1.1.4'
Mg Mg 0.0486 0.0363 'International Tables Vol C Tables 4.2.6.8 and 6.1.1.4'
Si Si 0.0817 0.0704 'International Tables Vol C Tables 4.2.6.8 and 6.1.1.4'

loop_
_geom_angle_atom_site_label_1
_geom_angle_atom_site_label_2
_geom_angle_atom_site_label_3
_geom_angle
_geom_angle_site_symmetry_1
_geom_angle_site_symmetry_3
_geom_angle_publ_flag
N2 C1 N1 107.22(15) . . ?
N2 C1 Mg1 143.35(14) . . ?
N1 C1 Mg1 108.73(12) . . ?
N2 C2 C4 111.84(16) . . ?
N2 C2 C3 111.05(16) . . ?
C4 C2 C3 109.79(16) . . ?
N2 C2 H2 108.0 . . ?
C4 C2 H2 108.0 . . ?
C3 C2 H2 108.0 . . ?
C2 C3 H3A 109.5 . . ?
C2 C3 H3B 109.5 . . ?
H3A C3 H3B 109.5 . . ?
C2 C3 H3C 109.5 . . ?
H3A C3 H3C 109.5 . . ?
H3B C3 H3C 109.5 . . ?
C2 C4 H4A 109.5 . . ?
C2 C4 H4B 109.5 . . ?
H4A C4 H4B 109.5 . . ?
C2 C4 H4C 109.5 . . ?
H4A C4 H4C 109.5 . . ?
H4B C4 H4C 109.5 . . ?
N2 C5 C6 102.51(15) . . ?
N2 C5 H5A 111.3 . . ?
C6 C5 H5A 111.3 . . ?
N2 C5 H5B 111.3 . . ?
C6 C5 H5B 111.3 . . ?
H5A C5 H5B 109.2 . . ?
N1 C6 C5 102.15(16) . . ?
N1 C6 H6A 111.3 . . ?
C5 C6 H6A 111.3 . . ?
N1 C6 H6B 111.3 . . ?
C5 C6 H6B 111.3 . . ?
H6A C6 H6B 109.2 . . ?
N1 C7 C8 114.07(14) . . ?
N1 C7 H7A 108.7 . . ?
C8 C7 H7A 108.7 . . ?
N1 C7 H7B 108.7 . . ?
C8 C7 H7B 108.7 . . ?
H7A C7 H7B 107.6 . . ?
O1 C8 C10 109.83(15) . . ?
O1 C8 C9 109.93(14) . . ?
C10 C8 C9 110.41(15) . . ?
O1 C8 C7 108.48(14) . . ?
C10 C8 C7 107.17(15) . . ?
C9 C8 C7 110.95(15) . . ?
C8 C9 H9A 109.5 . . ?
C8 C9 H9B 109.5 . . ?
H9A C9 H9B 109.5 . . ?
C8 C9 H9C 109.5 . . ?
H9A C9 H9C 109.5 . . ?
H9B C9 H9C 109.5 . . ?
C8 C10 H10A 109.5 . . ?
C8 C10 H10B 109.5 . . ?
H10A C10 H10B 109.5 . . ?
C8 C10 H10C 109.5 . . ?
H10A C10 H10C 109.5 . . ?
H10B C10 H10C 109.5 . . ?
Si1 C11 H11A 109.5 . . ?
Si1 C11 H11B 109.5 . . ?
H11A C11 H11B 109.5 . . ?
Si1 C11 H11C 109.5 . . ?
H11A C11 H11C 109.5 . . ?
H11B C11 H11C 109.5 . . ?
Si1 C12 H12A 109.5 . . ?
Si1 C12 H12B 109.5 . . ?
H12A C12 H12B 109.5 . . ?
Si1 C12 H12C 109.5 . . ?
H12A C12 H12C 109.5 . . ?
H12B C12 H12C 109.5 . . ?
Si1 C13 H13A 109.5 . . ?
Si1 C13 H13B 109.5 . . ?
H13A C13 H13B 109.5 . . ?
Si1 C13 H13C 109.5 . . ?
H13A C13 H13C 109.5 . . ?
H13B C13 H13C 109.5 . . ?
Si2 C14 H14A 109.5 . . ?
Si2 C14 H14B 109.5 . . ?
H14A C14 H14B 109.5 . . ?
Si2 C14 H14C 109.5 . . ?
H14A C14 H14C 109.5 . . ?
H14B C14 H14C 109.5 . . ?
Si2 C15 H15A 109.5 . . ?
Si2 C15 H15B 109.5 . . ?
H15A C15 H15B 109.5 . . ?
Si2 C15 H15C 109.5 . . ?
H15A C15 H15C 109.5 . . ?
H15B C15 H15C 109.5 . . ?
Si2 C16 H16A 109.5 . . ?
Si2 C16 H16B 109.5 . . ?
H16A C16 H16B 109.5 . . ?
Si2 C16 H16C 109.5 . . ?
H16A C16 H16C 109.5 . . ?
H16B C16 H16C 109.5 . . ?
C101 C100 C102 120.4(2) . . ?
C101 C100 H100 119.8 . . ?
C102 C100 H100 119.8 . . ?
C102 C101 C100 120.2(2) 2_775 . ?
C102 C101 H101 119.9 2_775 . ?
C100 C101 H101 119.9 . . ?
C101 C102 C100 119.5(2) 2_775 . ?
C101 C102 H102 120.3 2_775 . ?
C100 C102 H102 120.3 . . ?
C1 N1 C7 123.44(14) . . ?
C1 N1 C6 113.80(15) . . ?
C7 N1 C6 121.95(15) . . ?
C1 N2 C2 125.18(16) . . ?
C1 N2 C5 113.36(15) . . ?
C2 N2 C5 121.41(15) . . ?
Si1 N3 Si2 123.49(8) . . ?
Si1 N3 Mg1 119.40(8) . . ?
Si2 N3 Mg1 116.93(8) . . ?
C8 O1 Mg1 135.83(10) . 2_676 ?
C8 O1 Mg1 124.09(10) . . ?
Mg1 O1 Mg1 96.64(5) 2_676 . ?
O1 Mg1 O1 83.36(5) 2_676 . ?
O1 Mg1 N3 126.06(6) 2_676 . ?
O1 Mg1 N3 124.97(6) . . ?
O1 Mg1 C1 115.31(6) 2_676 . ?
O1 Mg1 C1 88.78(6) . . ?
N3 Mg1 C1 110.54(6) . . ?
O1 Mg1 Mg1 42.24(4) 2_676 2_676 ?
O1 Mg1 Mg1 41.12(4) . 2_676 ?
N3 Mg1 Mg1 141.04(6) . 2_676 ?
C1 Mg1 Mg1 105.59(5) . 2_676 ?
N3 Si1 C11 111.03(8) . . ?
N3 Si1 C12 113.03(9) . . ?
C11 Si1 C12 107.83(10) . . ?
N3 Si1 C13 114.51(9) . . ?
C11 Si1 C13 103.12(9) . . ?
C12 Si1 C13 106.64(10) . . ?
N3 Si2 C14 112.74(8) . . ?
N3 Si2 C16 109.87(8) . . ?
C14 Si2 C16 109.89(10) . . ?
N3 Si2 C15 116.66(8) . . ?
C14 Si2 C15 103.19(9) . . ?
C16 Si2 C15 103.94(9) . . ?

loop_
_geom_bond_atom_site_label_1
_geom_bond_atom_site_label_2
_geom_bond_distance
_geom_bond_site_symmetry_2
_geom_bond_publ_flag
C1 N2 1.335(2) . ?
C1 N1 1.343(2) . ?
C1 Mg1 2.2615(18) . ?
C2 N2 1.463(2) . ?
C2 C4 1.525(3) . ?
C2 C3 1.529(3) . ?
C2 H2 1.0000 . ?
C3 H3A 0.9800 . ?
C3 H3B 0.9800 . ?
C3 H3C 0.9800 . ?
C4 H4A 0.9800 . ?
C4 H4B 0.9800 . ?
C4 H4C 0.9800 . ?
C5 N2 1.475(2) . ?
C5 C6 1.516(3) . ?
C5 H5A 0.9900 . ?
C5 H5B 0.9900 . ?
C6 N1 1.466(2) . ?
C6 H6A 0.9900 . ?
C6 H6B 0.9900 . ?
C7 N1 1.464(2) . ?
C7 C8 1.533(2) . ?
C7 H7A 0.9900 . ?
C7 H7B 0.9900 . ?
C8 O1 1.421(2) . ?
C8 C10 1.526(3) . ?
C8 C9 1.529(3) . ?
C9 H9A 0.9800 . ?
C9 H9B 0.9800 . ?
C9 H9C 0.9800 . ?
C10 H10A 0.9800 . ?
C10 H10B 0.9800 . ?
C10 H10C 0.9800 . ?
C11 Si1 1.871(2) . ?
C11 H11A 0.9800 . ?
C11 H11B 0.9800 . ?
C11 H11C 0.9800 . ?
C12 Si1 1.875(2) . ?
C12 H12A 0.9800 . ?
C12 H12B 0.9800 . ?
C12 H12C 0.9800 . ?
C13 Si1 1.8816(19) . ?
C13 H13A 0.9800 . ?
C13 H13B 0.9800 . ?
C13 H13C 0.9800 . ?
C14 Si2 1.877(2) . ?
C14 H14A 0.9800 . ?
C14 H14B 0.9800 . ?
C14 H14C 0.9800 . ?
C15 Si2 1.8814(19) . ?
C15 H15A 0.9800 . ?
C15 H15B 0.9800 . ?
C15 H15C 0.9800 . ?
C16 Si2 1.880(2) . ?
C16 H16A 0.9800 . ?
C16 H16B 0.9800 . ?
C16 H16C 0.9800 . ?
C100 C101 1.373(3) . ?
C100 C102 1.378(3) . ?
C100 H100 0.9500 . ?
C101 C102 1.370(3) 2_775 ?
C101 H101 0.9500 . ?
C102 C101 1.370(3) 2_775 ?
C102 H102 0.9500 . ?
N3 Si1 1.6948(15) . ?
N3 Si2 1.7005(15) . ?
N3 Mg1 2.0324(15) . ?
O1 Mg1 1.9566(13) 2_676 ?
O1 Mg1 2.0001(13) . ?
Mg1 O1 1.9566(13) 2_676 ?
Mg1 Mg1 2.9553(12) 2_676 ?

loop_
_geom_torsion_atom_site_label_1
_geom_torsion_atom_site_label_2
_geom_torsion_atom_site_label_3
_geom_torsion_atom_site_label_4
_geom_torsion
_geom_torsion_site_symmetry_1
_geom_torsion_site_symmetry_2
_geom_torsion_site_symmetry_3
_geom_torsion_site_symmetry_4
_geom_torsion_publ_flag
N2 C5 C6 N1 -9.14(19) . . . . ?
N1 C7 C8 O1 59.76(19) . . . . ?
N1 C7 C8 C10 178.30(14) . . . . ?
N1 C7 C8 C9 -61.1(2) . . . . ?
C102 C100 C101 C102 0.9(4) . . . 2_775 ?
C101 C100 C102 C101 -0.9(4) . . . 2_775 ?
N2 C1 N1 C7 -174.27(14) . . . . ?
Mg1 C1 N1 C7 13.01(18) . . . . ?
N2 C1 N1 C6 -4.4(2) . . . . ?
Mg1 C1 N1 C6 -177.15(12) . . . . ?
C8 C7 N1 C1 -74.3(2) . . . . ?
C8 C7 N1 C6 116.63(17) . . . . ?
C5 C6 N1 C1 8.9(2) . . . . ?
C5 C6 N1 C7 178.93(15) . . . . ?
N1 C1 N2 C2 175.31(15) . . . . ?
Mg1 C1 N2 C2 -16.3(3) . . . . ?
N1 C1 N2 C5 -2.4(2) . . . . ?
Mg1 C1 N2 C5 165.98(16) . . . . ?
C4 C2 N2 C1 135.85(18) . . . . ?
C3 C2 N2 C1 -101.1(2) . . . . ?
C4 C2 N2 C5 -46.6(2) . . . . ?
C3 C2 N2 C5 76.4(2) . . . . ?
C6 C5 N2 C1 7.7(2) . . . . ?
C6 C5 N2 C2 -170.13(15) . . . . ?
C10 C8 O1 Mg1 96.76(17) . . . 2_676 ?
C9 C8 O1 Mg1 -24.9(2) . . . 2_676 ?
C7 C8 O1 Mg1 -146.40(12) . . . 2_676 ?
C10 C8 O1 Mg1 -109.49(14) . . . . ?
C9 C8 O1 Mg1 128.83(13) . . . . ?
C7 C8 O1 Mg1 7.35(18) . . . . ?
C8 O1 Mg1 O1 -161.93(15) . . . 2_676 ?
Mg1 O1 Mg1 O1 0.0 2_676 . . 2_676 ?
C8 O1 Mg1 N3 68.15(14) . . . . ?
Mg1 O1 Mg1 N3 -129.92(7) 2_676 . . . ?
C8 O1 Mg1 C1 -46.27(13) . . . . ?
Mg1 O1 Mg1 C1 115.66(6) 2_676 . . . ?
C8 O1 Mg1 Mg1 -161.93(15) . . . 2_676 ?
Si1 N3 Mg1 O1 -74.97(11) . . . 2_676 ?
Si2 N3 Mg1 O1 109.84(9) . . . 2_676 ?
Si1 N3 Mg1 O1 34.59(12) . . . . ?
Si2 N3 Mg1 O1 -140.61(8) . . . . ?
Si1 N3 Mg1 C1 138.14(9) . . . . ?
Si2 N3 Mg1 C1 -37.05(11) . . . . ?
Si1 N3 Mg1 Mg1 -18.74(14) . . . 2_676 ?
Si2 N3 Mg1 Mg1 166.06(6) . . . 2_676 ?
N2 C1 Mg1 O1 -51.7(2) . . . 2_676 ?
N1 C1 Mg1 O1 116.59(11) . . . 2_676 ?
N2 C1 Mg1 O1 -133.8(2) . . . . ?
N1 C1 Mg1 O1 34.52(11) . . . . ?
N2 C1 Mg1 N3 99.1(2) . . . . ?
N1 C1 Mg1 N3 -92.65(12) . . . . ?
N2 C1 Mg1 Mg1 -95.8(2) . . . 2_676 ?
N1 C1 Mg1 Mg1 72.50(11) . . . 2_676 ?
Si2 N3 Si1 C11 -172.09(10) . . . . ?
Mg1 N3 Si1 C11 13.05(12) . . . . ?
Si2 N3 Si1 C12 66.59(13) . . . . ?
Mg1 N3 Si1 C12 -108.27(11) . . . . ?
Si2 N3 Si1 C13 -55.81(13) . . . . ?
Mg1 N3 Si1 C13 129.32(10) . . . . ?
Si1 N3 Si2 C14 -103.72(12) . . . . ?
Mg1 N3 Si2 C14 71.26(11) . . . . ?
Si1 N3 Si2 C16 133.34(11) . . . . ?
Mg1 N3 Si2 C16 -51.68(11) . . . . ?
Si1 N3 Si2 C15 15.44(14) . . . . ?
Mg1 N3 Si2 C15 -169.58(9) . . . . ?
